data_1563107
loop_
_publ_author_name
'Feng, Kai'
'Yin, Wenlong'
'Yao, Jiyong'
'Wu, Yicheng'

_publ_section_title
;
 Synthesis, structural characterization and optical properties of a new
 cesium aluminum borate, Cs2Al2B2O7
;
_journal_issue 12
_journal_name_full 'Journal of Solid State Chemistry'
_journal_page_first 3353
_journal_page_last 3356
_journal_paper_doi 10.1016/j.jssc.2011.10.023
_journal_volume 184
_journal_year 2011
_chemical_formula_sum 'Al2 B2 Cs2 O7'
_chemical_formula_weight 453.40
_space_group_IT_number 14
_space_group_name_Hall '-P 2ybc'
_space_group_name_H-M_alt 'P 1 21/c 1'
_symmetry_cell_setting monoclinic
_symmetry_space_group_name_H-M 'P 1 21/c 1'
_atom_sites_solution_hydrogens none
_atom_sites_solution_primary direct
_atom_sites_solution_secondary difmap
_cell_angle_alpha 90.00
_cell_angle_beta 115.25(2)
_cell_angle_gamma 90.00
_cell_formula_units_Z 2
_cell_length_a 6.7185(13)
_cell_length_b 7.1205(14)
_cell_length_c 9.626(3)
_cell_measurement_reflns_used 1604
_cell_measurement_temperature 93(2)
_cell_measurement_theta_max 30.9964
_cell_measurement_theta_min 2.3394
_cell_volume 416.50(19)
_computing_cell_refinement 'CrystalClear (Rigaku Inc., 2008)'
_computing_data_collection 'CrystalClear (Rigaku Inc., 2008)'
_computing_data_reduction 'CrystalClear (Rigaku Inc., 2008)'
_computing_molecular_graphics 'SHELXL-97 (Sheldrick, 1997)'
_computing_publication_material Diamond
_computing_structure_refinement 'SHELXL-97 (Sheldrick, 1997)'
_computing_structure_solution 'SHELXS-97 (Sheldrick, 1990)'
_diffrn_ambient_temperature 93(2)
_diffrn_detector_area_resol_mean 28.5714
_diffrn_measured_fraction_theta_full 0.990
_diffrn_measured_fraction_theta_max 0.990
_diffrn_measurement_device_type 'Rigaku AFC10 diffractometer'
_diffrn_measurement_method dtprofit.ref
_diffrn_radiation_monochromator 'Graphite Monochromator'
_diffrn_radiation_source 'Rotating Anode'
_diffrn_radiation_type MoK\a
_diffrn_radiation_wavelength 0.71073
_diffrn_reflns_av_R_equivalents 0.0425
_diffrn_reflns_av_sigmaI/netI 0.0412
_diffrn_reflns_limit_h_max 9
_diffrn_reflns_limit_h_min -9
_diffrn_reflns_limit_k_max 10
_diffrn_reflns_limit_k_min -10
_diffrn_reflns_limit_l_max 12
_diffrn_reflns_limit_l_min -13
_diffrn_reflns_number 4522
_diffrn_reflns_theta_full 30.98
_diffrn_reflns_theta_max 30.98
_diffrn_reflns_theta_min 3.35
_exptl_absorpt_coefficient_mu 8.960
_exptl_absorpt_correction_T_max 0.25
_exptl_absorpt_correction_T_min 0.12
_exptl_absorpt_correction_type numerical
_exptl_absorpt_process_details 'face indexed'
_exptl_crystal_colour Colorless
_exptl_crystal_density_diffrn 3.615
_exptl_crystal_density_method 'not measured'
_exptl_crystal_description Block
_exptl_crystal_F_000 404
_exptl_crystal_size_max 0.3240
_exptl_crystal_size_mid 0.2920
_exptl_crystal_size_min 0.2160
_refine_diff_density_max 1.057
_refine_diff_density_min -1.219
_refine_diff_density_rms 0.224
_refine_ls_extinction_coef 0.0686(18)
_refine_ls_extinction_expression Fc^*^=kFc[1+0.001xFc^2^\l^3^/sin(2\q)]^-1/4^
_refine_ls_extinction_method SHELXL
_refine_ls_goodness_of_fit_ref 1.069
_refine_ls_hydrogen_treatment none
_refine_ls_matrix_type full
_refine_ls_number_parameters 62
_refine_ls_number_reflns 1312
_refine_ls_number_restraints 0
_refine_ls_restrained_S_all 1.069
_refine_ls_R_factor_all 0.0274
_refine_ls_R_factor_gt 0.0232
_refine_ls_shift/su_max 0.001
_refine_ls_shift/su_mean 0.000
_refine_ls_structure_factor_coef Fsqd
_refine_ls_weighting_details 'calc w=1/[\s^2^(Fo^2^)+(0.0200P)^2^+0.0000P] where P=(Fo^2^+2Fc^2^)/3'
_refine_ls_weighting_scheme calc
_refine_ls_wR_factor_gt 0.0534
_refine_ls_wR_factor_ref 0.0547
_reflns_number_gt 1187
_reflns_number_total 1312
_reflns_threshold_expression >2sigma(I)
_cod_data_source_file JSSC-2011-184-3353.cif
_cod_data_source_block a
_cod_depositor_comments
;
The following automatic conversions were performed:

data item '_exptl_crystal_density_meas' value 'none' was changed to
'?' -- the value is perceived as not measured.

Automatic conversion script
Id: cif_fix_values 8369 2020-08-20 11:38:08Z andrius 
;
_cod_original_cell_volume 416.50(17)
_cod_original_sg_symbol_H-M P21/c
_cod_database_code 1563107

loop_
_symmetry_equiv_pos_as_xyz
'x, y, z'
'-x, y+1/2, -z+1/2'
'-x, -y, -z'
'x, -y-1/2, z-1/2'

loop_
_atom_site_label
_atom_site_type_symbol
_atom_site_fract_x
_atom_site_fract_y
_atom_site_fract_z
_atom_site_U_iso_or_equiv
_atom_site_adp_type
_atom_site_occupancy
_atom_site_symmetry_multiplicity
_atom_site_calc_flag
_atom_site_refinement_flags
_atom_site_disorder_assembly
_atom_site_disorder_group
Cs Cs 0.77579(3) 0.36260(3) 0.11671(2) 0.01041(10) Uani 1 1 d . . .
Al Al 0.23909(17) 0.11880(14) 0.03980(12) 0.0055(2) Uani 1 1 d . . .
B B 0.3534(6) 0.3893(5) 0.2752(4) 0.0070(7) Uani 1 1 d . . .
O1 O 0.2542(4) 0.3402(3) 0.1225(3) 0.0099(5) Uani 1 1 d . . .
O2 O 0.2595(4) 0.3313(4) 0.3691(3) 0.0146(6) Uani 1 1 d . . .
O3 O 0.0000 0.0000 0.0000 0.0209(9) Uani 1 2 d S . .
O4 O 0.5390(5) 0.4942(5) 0.3274(3) 0.0224(7) Uani 1 1 d . . .

loop_
_atom_site_aniso_label
_atom_site_aniso_U_11
_atom_site_aniso_U_22
_atom_site_aniso_U_33
_atom_site_aniso_U_23
_atom_site_aniso_U_13
_atom_site_aniso_U_12
Cs 0.00844(14) 0.01008(13) 0.01240(15) 0.00037(8) 0.00413(10) 0.00022(7)
Al 0.0046(5) 0.0060(5) 0.0053(5) -0.0008(3) 0.0016(4) 0.0009(3)
B 0.0095(17) 0.0055(16) 0.0058(17) 0.0000(12) 0.0030(15) 0.0000(12)
O1 0.0148(13) 0.0080(12) 0.0058(12) -0.0011(8) 0.0033(11) -0.0004(9)
O2 0.0167(14) 0.0225(15) 0.0066(13) -0.0015(10) 0.0067(11) -0.0066(11)
O3 0.017(2) 0.019(2) 0.027(2) -0.0074(17) 0.0092(18) -0.0100(16)
O4 0.0183(14) 0.0337(18) 0.0163(14) -0.0112(12) 0.0085(12) -0.0179(13)

loop_
_atom_type_symbol
_atom_type_description
_atom_type_scat_dispersion_real
_atom_type_scat_dispersion_imag
_atom_type_scat_source
Al Al 0.0645 0.0514 'International Tables Vol C Tables 4.2.6.8 and 6.1.1.4'
B B 0.0013 0.0007 'International Tables Vol C Tables 4.2.6.8 and 6.1.1.4'
Cs Cs -0.3680 2.1192 'International Tables Vol C Tables 4.2.6.8 and 6.1.1.4'
O O 0.0106 0.0060 'International Tables Vol C Tables 4.2.6.8 and 6.1.1.4'

loop_
_geom_angle_atom_site_label_1
_geom_angle_atom_site_label_2
_geom_angle_atom_site_label_3
_geom_angle
_geom_angle_site_symmetry_1
_geom_angle_site_symmetry_3
O1 Cs O2 110.24(7) 3_665 1_655
O1 Cs O1 77.95(7) 3_665 1_655
O2 Cs O1 43.81(6) 1_655 1_655
O1 Cs O4 112.43(8) 3_665 .
O2 Cs O4 99.28(7) 1_655 .
O1 Cs O4 140.42(6) 1_655 .
O1 Cs O2 50.30(6) 3_665 2_655
O2 Cs O2 96.17(7) 1_655 2_655
O1 Cs O2 97.88(7) 1_655 2_655
O4 Cs O2 67.69(7) . 2_655
O1 Cs O3 99.88(5) 3_665 1_655
O2 Cs O3 75.13(6) 1_655 1_655
O1 Cs O3 52.10(4) 1_655 1_655
O4 Cs O3 146.88(6) . 1_655
O2 Cs O3 144.64(5) 2_655 1_655
O1 Cs O3 117.51(5) 3_665 2_655
O2 Cs O3 50.18(5) 1_655 2_655
O1 Cs O3 91.05(4) 1_655 2_655
O4 Cs O3 49.75(5) . 2_655
O2 Cs O3 71.51(4) 2_655 2_655
O3 Cs O3 120.655(14) 1_655 2_655
O1 Cs B 89.74(8) 3_665 1_655
O2 Cs B 22.80(8) 1_655 1_655
O1 Cs B 23.00(7) 1_655 1_655
O4 Cs B 117.61(8) . 1_655
O2 Cs B 90.73(8) 2_655 1_655
O3 Cs B 67.87(6) 1_655 1_655
O3 Cs B 68.06(6) 2_655 1_655
O1 Cs O1 107.15(6) 3_665 .
O2 Cs O1 133.94(6) 1_655 .
O1 Cs O1 174.28(8) 1_655 .
O4 Cs O1 40.50(6) . .
O2 Cs O1 87.50(6) 2_655 .
O3 Cs O1 123.46(4) 1_655 .
O3 Cs O1 88.83(4) 2_655 .
B Cs O1 156.07(7) 1_655 .
O1 Cs O2 91.82(7) 3_665 4_565
O2 Cs O2 152.78(2) 1_655 4_565
O1 Cs O2 132.91(6) 1_655 4_565
O4 Cs O2 86.09(6) . 4_565
O2 Cs O2 110.44(6) 2_655 4_565
O3 Cs O2 85.80(5) 1_655 4_565
O3 Cs O2 132.82(4) 2_655 4_565
B Cs O2 153.47(8) 1_655 4_565
O1 Cs O2 45.59(6) . 4_565
O1 Cs O4 140.35(6) 3_665 2_645
O2 Cs O4 108.56(7) 1_655 2_645
O1 Cs O4 128.32(6) 1_655 2_645
O4 Cs O4 68.39(4) . 2_645
O2 Cs O4 132.22(7) 2_655 2_645
O3 Cs O4 82.30(5) 1_655 2_645
O3 Cs O4 93.64(5) 2_655 2_645
B Cs O4 126.31(7) 1_655 2_645
O1 Cs O4 46.00(6) . 2_645
O2 Cs O4 48.64(6) 4_565 2_645
O1 Cs O4 92.30(7) 3_665 4_565
O2 Cs O4 121.37(7) 1_655 4_565
O1 Cs O4 95.02(6) 1_655 4_565
O4 Cs O4 121.39(8) . 4_565
O2 Cs O4 135.92(6) 2_655 4_565
O3 Cs O4 47.37(4) 1_655 4_565
O3 Cs O4 150.18(5) 2_655 4_565
B Cs O4 114.54(7) 1_655 4_565
O1 Cs O4 82.32(6) . 4_565
O2 Cs O4 38.94(6) 4_565 4_565
O4 Cs O4 60.05(7) 2_645 4_565
O3 Al O4 109.98(12) . 2_645
O3 Al O2 109.52(11) . 4_565
O4 Al O2 114.20(14) 2_645 4_565
O3 Al O1 114.51(10) . .
O4 Al O1 105.09(14) 2_645 .
O2 Al O1 103.46(14) 4_565 .
O3 Al Cs 66.02(3) . 3_655
O4 Al Cs 72.20(11) 2_645 3_655
O2 Al Cs 78.81(11) 4_565 3_655
O1 Al Cs 177.10(9) . 3_655
O3 Al Cs 177.07(5) . .
O4 Al Cs 69.08(12) 2_645 .
O2 Al Cs 68.83(10) 4_565 .
O1 Al Cs 68.38(9) . .
Cs Al Cs 111.12(3) 3_655 .
O3 Al Cs 65.65(4) . 2_645
O4 Al Cs 56.60(10) 2_645 2_645
O2 Al Cs 163.02(11) 4_565 2_645
O1 Al Cs 93.11(9) . 2_645
Cs Al Cs 84.52(3) 3_655 2_645
Cs Al Cs 115.18(3) . 2_645
O3 Al Cs 60.84(3) . 1_455
O4 Al Cs 126.26(10) 2_645 1_455
O2 Al Cs 118.57(10) 4_565 1_455
O1 Al Cs 53.76(9) . 1_455
Cs Al Cs 126.86(3) 3_655 1_455
Cs Al Cs 122.02(3) . 1_455
Cs Al Cs 74.35(2) 2_645 1_455
O3 Al Cs 62.06(4) . 4_465
O4 Al Cs 146.16(11) 2_645 4_465
O2 Al Cs 50.42(9) 4_565 4_465
O1 Al Cs 107.92(8) . 4_465
Cs Al Cs 74.91(2) 3_655 4_465
Cs Al Cs 117.05(3) . 4_465
Cs Al Cs 127.71(3) 2_645 4_465
Cs Al Cs 80.70(3) 1_455 4_465
O3 Al Cs 120.40(5) . 3_665
O4 Al Cs 128.95(12) 2_645 3_665
O2 Al Cs 56.79(10) 4_565 3_665
O1 Al Cs 47.34(8) . 3_665
Cs Al Cs 135.17(3) 3_655 3_665
Cs Al Cs 60.989(19) . 3_665
Cs Al Cs 140.12(3) 2_645 3_665
Cs Al Cs 76.43(2) 1_455 3_665
Cs Al Cs 72.27(2) 4_465 3_665
O4 B O2 122.2(3) . .
O4 B O1 119.1(3) . .
O2 B O1 118.7(3) . .
O4 B Cs 149.6(3) . 1_455
O2 B Cs 62.34(18) . 1_455
O1 B Cs 65.21(19) . 1_455
O4 B Cs 71.7(2) . 2_655
O2 B Cs 82.0(2) . 2_655
O1 B Cs 117.6(2) . 2_655
Cs B Cs 79.93(8) 1_455 2_655
O4 B Cs 56.12(19) . .
O2 B Cs 153.4(2) . .
O1 B Cs 70.04(19) . .
Cs B Cs 134.91(11) 1_455 .
Cs B Cs 117.65(10) 2_655 .
O4 B Cs 72.9(2) . 4_566
O2 B Cs 70.55(19) . 4_566
O1 B Cs 130.9(2) . 4_566
Cs B Cs 129.45(11) 1_455 4_566
Cs B Cs 111.42(10) 2_655 4_566
Cs B Cs 84.94(8) . 4_566
O4 B Cs 84.2(2) . 3_665
O2 B Cs 142.9(2) . 3_665
O1 B Cs 43.72(16) . 3_665
Cs B Cs 81.74(8) 1_455 3_665
Cs B Cs 83.04(7) 2_655 3_665
Cs B Cs 61.75(6) . 3_665
Cs B Cs 146.42(11) 4_566 3_665
B O1 Al 128.6(2) . .
B O1 Cs 118.2(2) . 3_665
Al O1 Cs 107.89(10) . 3_665
B O1 Cs 91.8(2) . 1_455
Al O1 Cs 100.04(11) . 1_455
Cs O1 Cs 102.05(7) 3_665 1_455
B O1 Cs 88.5(2) . .
Al O1 Cs 84.20(10) . .
Cs O1 Cs 72.85(6) 3_665 .
Cs O1 Cs 174.28(8) 1_455 .
B O2 Al 143.6(3) . 4_566
B O2 Cs 94.9(2) . 1_455
Al O2 Cs 104.14(13) 4_566 1_455
B O2 Cs 112.8(2) . 2_645
Al O2 Cs 97.42(11) 4_566 2_645
Cs O2 Cs 91.98(7) 1_455 2_645
B O2 Cs 88.1(2) . 4_566
Al O2 Cs 83.88(10) 4_566 4_566
Cs O2 Cs 160.88(10) 1_455 4_566
Cs O2 Cs 69.56(6) 2_645 4_566
B O2 Cs 77.1(2) . 2_655
Al O2 Cs 74.43(11) 4_566 2_655
Cs O2 Cs 84.07(7) 1_455 2_655
Cs O2 Cs 169.68(9) 2_645 2_655
Cs O2 Cs 114.96(7) 4_566 2_655
Al O3 Al 180.00(9) . 3
Al O3 Cs 93.23(4) . 1_455
Al O3 Cs 86.77(4) 3 1_455
Al O3 Cs 86.77(4) . 3_655
Al O3 Cs 93.23(4) 3 3_655
Cs O3 Cs 180.000(7) 1_455 3_655
Al O3 Cs 87.77(4) . 2_645
Al O3 Cs 92.23(4) 3 2_645
Cs O3 Cs 85.172(16) 1_455 2_645
Cs O3 Cs 94.828(16) 3_655 2_645
Al O3 Cs 92.23(4) . 4_465
Al O3 Cs 87.77(4) 3 4_465
Cs O3 Cs 94.828(16) 1_455 4_465
Cs O3 Cs 85.172(16) 3_655 4_465
Cs O3 Cs 180.0 2_645 4_465
B O4 Al 157.1(3) . 2_655
B O4 Cs 103.4(2) . .
Al O4 Cs 96.49(12) 2_655 .
B O4 Cs 87.1(2) . 2_655
Al O4 Cs 83.73(12) 2_655 2_655
Cs O4 Cs 143.13(10) . 2_655
B O4 Cs 86.0(2) . 4_566
Al O4 Cs 80.44(11) 2_655 4_566
Cs O4 Cs 96.22(9) . 4_566
Cs O4 Cs 119.95(7) 2_655 4_566

loop_
_geom_bond_atom_site_label_1
_geom_bond_atom_site_label_2
_geom_bond_distance
_geom_bond_site_symmetry_2
Cs O1 3.070(3) 3_665
Cs O2 3.127(3) 1_655
Cs O1 3.195(3) 1_655
Cs O4 3.205(3) .
Cs O2 3.353(3) 2_655
Cs O3 3.4120(5) 1_655
Cs O3 3.4781(12) 2_655
Cs B 3.518(4) 1_655
Cs O1 3.532(3) .
Cs O2 3.545(3) 4_565
Cs O4 3.552(3) 2_645
Cs O4 3.600(3) 4_565
Al O3 1.7081(11) .
Al O4 1.738(3) 2_645
Al O2 1.743(3) 4_565
Al O1 1.749(3) .
Al Cs 3.7285(12) 3_655
Al Cs 3.8148(14) 2_645
Al Cs 3.9009(12) 1_455
Al Cs 3.9342(17) 4_465
Al Cs 3.9732(12) 3_665
B O4 1.353(4) .
B O2 1.368(4) .
B O1 1.375(4) .
B Cs 3.518(4) 1_455
B Cs 3.737(4) 2_655
B Cs 3.757(4) 4_566
B Cs 3.913(4) 3_665
O1 Cs 3.070(3) 3_665
O1 Cs 3.195(3) 1_455
O2 Al 1.743(3) 4_566
O2 Cs 3.127(3) 1_455
O2 Cs 3.353(3) 2_645
O2 Cs 3.545(3) 4_566
O2 Cs 3.797(3) 2_655
O3 Al 1.7081(11) 3
O3 Cs 3.4120(5) 1_455
O3 Cs 3.4120(5) 3_655
O3 Cs 3.4781(11) 2_645
O3 Cs 3.4781(11) 4_465
O4 Al 1.738(3) 2_655
O4 Cs 3.552(3) 2_655
O4 Cs 3.600(3) 4_566
